data_2022224
loop_
_publ_author_name
'Balvanz, Adam'
'Baranets, Sviatoslav'
'Bobev, Svilen'

_publ_section_title
;
 Synthesis, structural characterization, and electronic structure of the
 novel Zintl phase Ba~2~ZnP~2~
;
_journal_coeditor_code OV3142
_journal_issue 9
_journal_name_full 'Acta Crystallographica Section C'
_journal_page_first
;
;
_journal_paper_doi 10.1107/S2053229620010827
_journal_volume 76
_journal_year 2020
_chemical_formula_iupac 'Ba2 Zn P2'
_chemical_formula_moiety 'Ba2 P2 Zn'
_chemical_formula_sum 'Ba2 P2 Zn'
_chemical_formula_weight 401.99
_chemical_name_systematic
;
Dibarium zinc diphosphide
;
_space_group_crystal_system orthorhombic
_space_group_IT_number 72
_space_group_name_Hall '-I 2 2c'
_space_group_name_H-M_alt 'I b a m'
_atom_sites_solution_primary dual
_cell_angle_alpha 90
_cell_angle_beta 90
_cell_angle_gamma 90
_cell_formula_units_Z 4
_cell_length_a 6.756(4)
_cell_length_b 13.108(8)
_cell_length_c 6.385(4)
_cell_measurement_reflns_used 995
_cell_measurement_temperature 200.0
_cell_measurement_theta_max 29.23
_cell_measurement_theta_min 3.11
_cell_volume 565.4(6)
_computing_cell_refinement
;
SAINT (Bruker, 2014)
;
_computing_data_collection
;
SMART (Bruker, 2014)
;
_computing_data_reduction
;
SAINT (Bruker, 2014)
;
_computing_molecular_graphics
;
DIAMOND (Brandenburg, 2014) and OLEX2 (Dolomanov <i>et al.</i>,
2009)
;
_computing_publication_material
;
publCIF (Westrip, 2010)
;
_computing_structure_refinement
;
SHELXL2018 (Sheldrick, 2015b)
;
_computing_structure_solution
;
SHELXT (Sheldrick, 2015a)
;
_diffrn_ambient_temperature 200.0
_diffrn_measured_fraction_theta_full 1.000
_diffrn_measured_fraction_theta_max 1.000
_diffrn_measurement_device_type 'Bruker APEXII CCD'
_diffrn_measurement_method '\f and \w scans'
_diffrn_radiation_type MoK\a
_diffrn_radiation_wavelength 0.71073
_diffrn_reflns_av_R_equivalents 0.0455
_diffrn_reflns_av_unetI/netI 0.0244
_diffrn_reflns_limit_h_max 9
_diffrn_reflns_limit_h_min -9
_diffrn_reflns_limit_k_max 18
_diffrn_reflns_limit_k_min -18
_diffrn_reflns_limit_l_max 8
_diffrn_reflns_limit_l_min -8
_diffrn_reflns_number 3529
_diffrn_reflns_theta_full 25.242
_diffrn_reflns_theta_max 29.602
_diffrn_reflns_theta_min 3.108
_diffrn_source_current 30.0
_diffrn_source_power 1.5
_diffrn_source_voltage 50.0
_diffrn_standards_number 0
_exptl_absorpt_coefficient_mu 18.380
_exptl_absorpt_correction_T_max 0.3357
_exptl_absorpt_correction_T_min 0.2489
_exptl_absorpt_correction_type multi-scan
_exptl_absorpt_process_details
;
(SADABS; Bruker, 2014)
;
_exptl_crystal_colour black
_exptl_crystal_density_diffrn 4.722
_exptl_crystal_description block
_exptl_crystal_F_000 688
_exptl_crystal_size_max 0.053
_exptl_crystal_size_mid 0.038
_exptl_crystal_size_min 0.031
_refine_diff_density_max 1.115
_refine_diff_density_min -0.862
_refine_ls_extinction_coef 0.00142(12)
_refine_ls_extinction_expression Fc^*^=kFc[1+0.001xFc^2^\l^3^/sin(2\q)]^-1/4^
_refine_ls_extinction_method
;
SHELXL2018 (Sheldrick 2015b)
;
_refine_ls_goodness_of_fit_ref 1.039
_refine_ls_hydrogen_treatment undef
_refine_ls_matrix_type full
_refine_ls_number_parameters 17
_refine_ls_number_reflns 437
_refine_ls_number_restraints 0
_refine_ls_restrained_S_all 1.039
_refine_ls_R_factor_all 0.0216
_refine_ls_R_factor_gt 0.0177
_refine_ls_shift/su_max 0.000
_refine_ls_shift/su_mean 0.000
_refine_ls_structure_factor_coef Fsqd
_refine_ls_weighting_details 'w=1/[\s^2^(Fo^2^)+(0.0163P)^2^] where P=(Fo^2^+2Fc^2^)/3'
_refine_ls_weighting_scheme calc
_refine_ls_wR_factor_gt 0.0357
_refine_ls_wR_factor_ref 0.0366
_reflns_number_gt 396
_reflns_number_total 437
_reflns_threshold_expression 'I > 2\s(I)'
_cod_data_source_file ov3142sup1.cif
_cod_data_source_block I
_cod_database_code 2022224
_shelx_space_group_comment
;
The symmetry employed for this shelxl refinement is uniquely defined
by the following loop, which should always be used as a source of
symmetry information in preference to the above space-group names.
They are only intended as comments.
;
_shelx_estimated_absorpt_t_min 0.443
_shelx_estimated_absorpt_t_max 0.600

loop_
_space_group_symop_operation_xyz
'x, y, z'
'-x, -y, z'
'-x+1/2, y+1/2, -z'
'x+1/2, -y+1/2, -z'
'x+1/2, y+1/2, z+1/2'
'-x+1/2, -y+1/2, z+1/2'
'-x+1, y+1, -z+1/2'
'x+1, -y+1, -z+1/2'
'-x, -y, -z'
'x, y, -z'
'x-1/2, -y-1/2, z'
'-x-1/2, y-1/2, z'
'-x+1/2, -y+1/2, -z+1/2'
'x+1/2, y+1/2, -z+1/2'
'x, -y, z+1/2'
'-x, y, z+1/2'

loop_
_atom_site_type_symbol
_atom_site_label
_atom_site_fract_x
_atom_site_fract_y
_atom_site_fract_z
_atom_site_U_iso_or_equiv
_atom_site_adp_type
_atom_site_calc_flag
_atom_site_occupancy
_atom_site_disorder_assembly
_atom_site_disorder_group
Ba Ba 0.19118(4) 0.35970(2) 0.000000 0.01146(12) Uani d 1 . .
Zn Zn 0.000000 0.000000 0.250000 0.01103(19) Uani d 1 . .
P P 0.20008(18) 0.10649(10) 0.000000 0.0107(3) Uani d 1 . .

loop_
_atom_site_aniso_label
_atom_site_aniso_U_11
_atom_site_aniso_U_22
_atom_site_aniso_U_33
_atom_site_aniso_U_12
_atom_site_aniso_U_13
_atom_site_aniso_U_23
Ba 0.01154(17) 0.01068(17) 0.01215(17) -0.00097(11) 0.000 0.000
Zn 0.0105(4) 0.0117(4) 0.0109(4) 0.000 0.000 0.000
P 0.0117(6) 0.0100(6) 0.0105(6) -0.0018(5) 0.000 0.000

loop_
_atom_type_symbol
_atom_type_description
_atom_type_scat_dispersion_real
_atom_type_scat_dispersion_imag
_atom_type_scat_source
Ba Ba -0.3244 2.2819 'International Tables Vol C Tables 4.2.6.8 and 6.1.1.4'
P P 0.1023 0.0942 'International Tables Vol C Tables 4.2.6.8 and 6.1.1.4'
Zn Zn 0.2839 1.4301 'International Tables Vol C Tables 4.2.6.8 and 6.1.1.4'

loop_
_exptl_crystal_face_index_h
_exptl_crystal_face_index_k
_exptl_crystal_face_index_l
_exptl_crystal_face_perp_dist
3.00 3.00 1.00 0.0120
1.00 -1.00 0.00 0.0200
-2.00 -4.00 -1.00 0.0180
1.00 4.00 1.00 0.0180
-1.00 -4.00 -1.00 0.0180
4.00 4.00 -1.00 0.0100
-3.00 -4.00 1.00 0.0200
-3.00 4.00 -1.00 0.0130
0.00 1.00 -2.00 0.0210
-1.00 -1.00 3.00 0.0250
1.00 -2.00 1.00 0.0100

loop_
_geom_angle_atom_site_label_1
_geom_angle_atom_site_label_2
_geom_angle_atom_site_label_3
_geom_angle_site_symmetry_1
_geom_angle_site_symmetry_3
_geom_angle
_geom_angle_publ_flag
Ba Ba Ba 7_444 13 133.03(3) ?
Ba Ba Ba 7_445 13 63.03(3) ?
Ba Ba Ba 13_554 13 93.87(5) ?
Ba Ba Ba 7_445 13_554 133.03(3) ?
Ba Ba Ba 7_444 13_554 63.03(3) ?
Ba Ba Ba 7_444 7_445 102.05(5) ?
Zn Ba Ba 13 7_445 91.28(4) ?
Zn Ba Ba 13 13 84.00(4) ?
Zn Ba Ba 5_554 13_554 84.00(4) ?
Zn Ba Ba 5_554 7_444 91.28(4) ?
Zn Ba Ba 5_554 7_445 142.77(2) ?
Zn Ba Ba 13 7_444 142.77(2) ?
Zn Ba Ba 5_554 13 128.52(3) ?
Zn Ba Ba 13 13_554 128.52(3) ?
Zn Ba Zn 13 5_554 59.71(4) ?
Zn Ba P 13 3 45.31(2) ?
Zn Ba P 5_554 11_665 44.06(2) ?
Zn Ba P 13 13 45.40(2) ?
Zn Ba P 5_554 13_554 45.40(2) ?
Zn Ba P 5_554 11_565 124.68(3) ?
Zn Ba P 5_554 13 105.03(4) ?
Zn Ba P 13 11_565 124.68(3) ?
Zn Ba P 13 13_554 105.03(4) ?
Zn Ba P 13 . 124.17(3) ?
Zn Ba P 5_554 3 45.31(2) ?
Zn Ba P 13 11_665 44.06(2) ?
Zn Ba P 5_554 . 124.17(3) ?
P Ba Ba 13_554 7_444 52.34(4) ?
P Ba Ba 11_565 13 105.509(19) ?
P Ba Ba 13 13 48.87(4) ?
P Ba Ba . 13_554 48.60(3) ?
P Ba Ba 11_565 13_554 105.509(19) ?
P Ba Ba 3 13 126.98(3) ?
P Ba Ba 13_554 13 138.88(3) ?
P Ba Ba 3 7_444 98.006(17) ?
P Ba Ba 3 13_554 126.98(3) ?
P Ba Ba 13 7_444 152.94(3) ?
P Ba Ba . 13 48.60(3) ?
P Ba Ba 11_665 13 84.48(2) ?
P Ba Ba 11_565 7_445 51.43(3) ?
P Ba Ba 11_665 13_554 84.48(2) ?
P Ba Ba 11_665 7_445 128.60(3) ?
P Ba Ba 3 7_445 98.006(17) ?
P Ba Ba 13_554 13_554 48.87(4) ?
P Ba Ba 11_565 7_444 51.43(3) ?
P Ba Ba 13 7_445 52.34(4) ?
P Ba Ba 13 13_554 138.88(3) ?
P Ba Ba 13_554 7_445 152.94(3) ?
P Ba Ba 11_665 7_444 128.60(3) ?
P Ba Ba . 7_445 90.653(14) ?
P Ba Ba . 7_444 90.653(14) ?
P Ba P 13 3 79.64(3) ?
P Ba P 13 13_554 149.92(5) ?
P Ba P 11_565 11_665 165.05(5) ?
P Ba P 3 . 166.169(16) ?
P Ba P . 11_665 96.31(3) ?
P Ba P 3 11_565 95.19(4) ?
P Ba P 13_554 11_665 76.26(2) ?
P Ba P 13 . 97.47(3) ?
P Ba P 13_554 11_565 101.68(3) ?
P Ba P 13 11_565 101.68(3) ?
P Ba P . 11_565 98.64(3) ?
P Ba P 13 11_665 76.26(2) ?
P Ba P 13_554 3 79.64(3) ?
P Ba P 13_554 . 97.47(3) ?
P Ba P 3 11_665 69.86(4) ?
Ba Zn Ba 13 11_565 110.01(4) ?
Ba Zn Ba 13 3_545 98.82(4) ?
Ba Zn Ba 11_565 3_545 120.29(4) ?
Ba Zn Ba 13 5_445 120.29(4) ?
Ba Zn Ba 5_445 3_545 110.01(4) ?
Ba Zn Ba 5_445 11_565 98.82(4) ?
P Zn Ba 7_445 3_545 169.75(2) ?
P Zn Ba 7_445 11_565 69.39(5) ?
P Zn Ba 15 5_445 73.46(5) ?
P Zn Ba . 5_445 169.75(2) ?
P Zn Ba 15 13 69.67(5) ?
P Zn Ba 9 5_445 69.39(4) ?
P Zn Ba 9 11_565 69.67(5) ?
P Zn Ba . 13 69.39(5) ?
P Zn Ba . 3_545 69.67(5) ?
P Zn Ba . 11_565 73.46(5) ?
P Zn Ba 15 3_545 69.39(5) ?
P Zn Ba 9 3_545 73.46(5) ?
P Zn Ba 7_445 5_445 69.67(5) ?
P Zn Ba 9 13 169.75(2) ?
P Zn Ba 15 11_565 169.75(2) ?
P Zn Ba 7_445 13 73.46(5) ?
P Zn P 15 7_445 101.19(6) ?
P Zn P . 15 114.97(7) ?
P Zn P . 9 101.19(6) ?
P Zn P . 7_445 112.56(7) ?
P Zn P 9 15 112.56(7) ?
P Zn P 9 7_445 114.97(7) ?
Ba P Ba 3_545 . 168.24(4) ?
Ba P Ba 3_545 11_665 84.81(4) ?
Ba P Ba 3_545 11_565 110.14(4) ?
Ba P Ba 13 . 82.53(2) ?
Ba P Ba 13 11_565 101.73(3) ?
Ba P Ba 13_554 11_565 101.73(3) ?
Ba P Ba 13 13_554 149.92(5) ?
Ba P Ba 13_554 11_665 76.23(2) ?
Ba P Ba 13 3_545 94.67(3) ?
Ba P Ba 13_554 . 82.53(3) ?
Ba P Ba 13_554 3_545 94.67(3) ?
Ba P Ba . 11_665 83.43(3) ?
Ba P Ba 11_665 11_565 165.05(5) ?
Ba P Ba 13 11_665 76.23(2) ?
Ba P Ba . 11_565 81.62(3) ?
Zn P Ba . 11_665 127.32(4) ?
Zn P Ba . . 123.04(4) ?
Zn P Ba . 13_554 143.79(4) ?
Zn P Ba 9 3_545 65.02(4) ?
Zn P Ba 9 . 123.04(4) ?
Zn P Ba . 11_565 62.47(3) ?
Zn P Ba . 3_545 65.02(4) ?
Zn P Ba . 13 65.22(3) ?
Zn P Ba 9 11_565 62.47(3) ?
Zn P Ba 9 11_665 127.32(4) ?
Zn P Ba 9 13_554 65.22(3) ?
Zn P Ba 9 13 143.79(4) ?
Zn P Zn 9 . 78.81(6) ?

loop_
_geom_bond_atom_site_label_1
_geom_bond_atom_site_label_2
_geom_bond_site_symmetry_2
_geom_bond_distance
_geom_bond_publ_flag
Ba Ba 7_445 4.1067(19) ?
Ba Ba 13_554 4.370(2) ?
Ba Ba 13 4.3698(19) ?
Ba Ba 7_444 4.1067(19) ?
Ba Zn 5_554 3.2066(12) ?
Ba Zn 13 3.2066(12) ?
Ba P 11_565 3.347(2) ?
Ba P 11_665 3.466(2) ?
Ba P . 3.320(2) ?
Ba P 13 3.306(2) ?
Ba P 3 3.317(2) ?
Ba P 13_554 3.306(2) ?
Zn P . 2.5147(14) ?
Zn P 7_445 2.5147(14) ?
Zn P 9 2.5147(14) ?
Zn P 15 2.5147(14) ?

_cod_database_fobs_code 2022224
